data_4510573
loop_
_publ_author_name
'Eccles, Kevin S.'
'Morrison, Robin E.'
'Maguire, Anita R.'
'Lawrence, Simon E.'

_publ_section_title
;
 Crystal Landscape of Primary Aromatic Thioamides
;
_journal_issue 6
_journal_name_full 'Crystal Growth &amp; Design'
_journal_page_first 2753
_journal_paper_doi 10.1021/cg401891f
_journal_volume 14
_journal_year 2014
_chemical_formula_moiety 'C7 H6 F N S'
_chemical_formula_sum 'C7 H6 F N S'
_chemical_formula_weight 155.19
_space_group_crystal_system monoclinic
_space_group_IT_number 14
_space_group_name_Hall '-P 2yn'
_space_group_name_H-M_alt 'P 1 21/n 1'
_symmetry_space_group_name_Hall '-P 2yn'
_symmetry_space_group_name_H-M 'P 1 21/n 1'
_atom_sites_solution_hydrogens geom
_atom_sites_solution_primary direct
_atom_sites_solution_secondary difmap
_cell_angle_alpha 90
_cell_angle_beta 100.070(9)
_cell_angle_gamma 90
_cell_formula_units_Z 8
_cell_length_a 5.9388(16)
_cell_length_b 18.040(4)
_cell_length_c 14.087(4)
_cell_measurement_reflns_used 4548
_cell_measurement_temperature 300.(2)
_cell_measurement_theta_max 24.1581
_cell_measurement_theta_min 2.6936
_cell_volume 1486.0(7)
_computing_cell_refinement 'SAINT V7.68A (Bruker AXS, 2009)'
_computing_data_collection 'Bruker Instrument Service v2009, 3, 0, 0'
_computing_data_reduction 'SAINT V7.68A (Bruker AXS, 2009)'
_computing_molecular_graphics 'Mercury 3.0 (Macrae et al, 2008)'
_computing_structure_refinement 'SHELXL-97 (Sheldrick, 2008)'
_computing_structure_solution 'SHELXS-97 (Sheldrick, 2008)'
_diffrn_ambient_temperature 300(2)
_diffrn_detector_area_resol_mean 8.3330
_diffrn_measured_fraction_theta_full 0.994
_diffrn_measured_fraction_theta_max 0.994
_diffrn_measurement_device_type 'Bruker SMART X2S'
_diffrn_measurement_method '\w scans'
_diffrn_radiation_monochromator 'doubly curved silicon crystal'
_diffrn_radiation_source 'micro-focus sealed tube'
_diffrn_radiation_type MoK\a
_diffrn_radiation_wavelength 0.71073
_diffrn_reflns_av_R_equivalents 0.0493
_diffrn_reflns_av_sigmaI/netI 0.0301
_diffrn_reflns_limit_h_max 7
_diffrn_reflns_limit_h_min -7
_diffrn_reflns_limit_k_max 21
_diffrn_reflns_limit_k_min -21
_diffrn_reflns_limit_l_max 16
_diffrn_reflns_limit_l_min -14
_diffrn_reflns_number 16359
_diffrn_reflns_theta_full 25.03
_diffrn_reflns_theta_max 25.03
_diffrn_reflns_theta_min 3.15
_exptl_absorpt_coefficient_mu 0.370
_exptl_absorpt_correction_T_max 0.93
_exptl_absorpt_correction_T_min 0.84
_exptl_absorpt_correction_type multi-scan
_exptl_absorpt_process_details 'SADABS V2008/1 (Bruker AXS)'
_exptl_crystal_colour 'clear yellow'
_exptl_crystal_density_diffrn 1.387
_exptl_crystal_density_method 'not measured'
_exptl_crystal_description Block
_exptl_crystal_F_000 640
_exptl_crystal_size_max 0.400
_exptl_crystal_size_mid 0.320
_exptl_crystal_size_min 0.210
_refine_diff_density_max 0.593
_refine_diff_density_min -0.529
_refine_ls_extinction_coef 0.019(2)
_refine_ls_extinction_method SHELXL
_refine_ls_goodness_of_fit_ref 1.045
_refine_ls_hydrogen_treatment mixed
_refine_ls_matrix_type full
_refine_ls_number_parameters 208
_refine_ls_number_reflns 2605
_refine_ls_number_restraints 2
_refine_ls_restrained_S_all 1.044
_refine_ls_R_factor_all 0.0687
_refine_ls_R_factor_gt 0.0497
_refine_ls_shift/su_max 0.001
_refine_ls_shift/su_mean 0.000
_refine_ls_structure_factor_coef Fsqd
_refine_ls_weighting_details 'calc w=1/[\s^2^(Fo^2^)+(0.0495P)^2^+0.9807P] where P=(Fo^2^+2Fc^2^)/3'
_refine_ls_weighting_scheme calc
_refine_ls_wR_factor_gt 0.1171
_refine_ls_wR_factor_ref 0.1291
_reflns_number_gt 1967
_reflns_number_total 2605
_reflns_threshold_expression >2sigma(I)
_cod_data_source_file cg401891f_si_002.cif
_cod_data_source_block Compound_04
_cod_depositor_comments 'Adding full bibliography for 4510565--4510578.cif.'
_cod_original_cell_volume 1486.0(6)
_cod_database_code 4510573

loop_
_space_group_symop_operation_xyz
'x, y, z'
'-x+1/2, y+1/2, -z+1/2'
'-x, -y, -z'
'x-1/2, -y-1/2, z-1/2'

loop_
_atom_site_type_symbol
_atom_site_label
_atom_site_fract_x
_atom_site_fract_y
_atom_site_fract_z
_atom_site_U_iso_or_equiv
_atom_site_adp_type
_atom_site_calc_flag
_atom_site_refinement_flags
_atom_site_occupancy
_atom_site_disorder_assembly
_atom_site_disorder_group
C C1 0.6353(5) 0.18307(14) 0.87810(18) 0.0502(6) Uani d . 1 C .
C C2 0.7994(5) 0.23191(17) 0.8563(2) 0.0649(8) Uani d . 1 . .
H H2B 0.9391 0.2347 0.898 0.078 Uiso calc PR 0.12 A 2
C C3 0.7648(7) 0.2765(2) 0.7757(3) 0.0827(10) Uani d . 1 C .
H H3 0.8779 0.3092 0.764 0.099 Uiso calc R 1 . .
C C4 0.5612(8) 0.2719(2) 0.7131(3) 0.0861(11) Uani d . 1 . .
H H4 0.5364 0.3012 0.6579 0.103 Uiso calc R 1 C .
C C5 0.3943(7) 0.2247(2) 0.7313(2) 0.0805(10) Uani d . 1 C .
H H5 0.2564 0.2217 0.6884 0.097 Uiso calc R 1 . .
C C6 0.4302(5) 0.18147(17) 0.8131(2) 0.0635(8) Uani d . 1 . .
H H6A 0.3138 0.1503 0.8252 0.076 Uiso calc PR 0.88 B 1
C C7 0.6699(5) 0.13595(15) 0.9664(2) 0.0543(7) Uani d . 1 . .
S S8 0.46251(16) 0.12262(8) 1.02910(9) 0.1126(5) Uani d . 1 C .
N N9 0.8749(5) 0.10742(19) 0.9934(2) 0.0740(8) Uani d . 1 C .
C C11 0.9175(4) 0.94783(14) 0.34908(18) 0.0476(6) Uani d . 1 . .
C C12 0.7817(5) 0.94874(16) 0.4199(2) 0.0584(7) Uani d . 1 . .
C C13 0.8269(6) 0.9070(2) 0.5030(2) 0.0732(9) Uani d . 1 . .
H H13 0.7331 0.9101 0.5492 0.088 Uiso calc R 1 . .
F F10A 0.9981(4) 0.24015(13) 0.91701(17) 0.0919(7) Uani d P 0.88 C 1
F F10B 0.253(3) 0.1439(10) 0.8390(11) 0.084(4) Uani d P 0.12 C 2
C C14 1.0124(6) 0.86100(19) 0.5158(2) 0.0776(10) Uani d . 1 . .
H H14 1.0456 0.8324 0.5714 0.093 Uiso calc R 1 . .
C C15 1.1509(6) 0.85658(18) 0.4469(2) 0.0737(9) Uani d . 1 . .
H H15 1.2754 0.8245 0.4556 0.088 Uiso calc R 1 . .
C C16 1.1046(5) 0.89977(16) 0.3650(2) 0.0593(7) Uani d . 1 . .
H H16 1.2 0.8968 0.3193 0.071 Uiso calc R 1 . .
C C17 0.8731(4) 0.99370(14) 0.26006(19) 0.0488(6) Uani d . 1 . .
S S18 1.08293(12) 1.01378(5) 0.19935(6) 0.0689(3) Uani d . 1 . .
N N19 0.6630(4) 1.01711(17) 0.2288(2) 0.0720(8) Uani d D 1 . .
F F20 0.5966(3) 0.99441(12) 0.40957(13) 0.0858(6) Uani d . 1 . .
H H19A 0.633(6) 1.0441(16) 0.1768(17) 0.081(11) Uiso d D 1 . .
H H19B 0.553(5) 1.0045(18) 0.257(2) 0.088(12) Uiso d D 1 . .
H H9A 0.900(5) 0.0783(19) 1.043(3) 0.074(10) Uiso d . 1 . .
H H9B 0.980(7) 0.115(2) 0.961(3) 0.110(15) Uiso d . 1 . .

loop_
_atom_site_aniso_label
_atom_site_aniso_U_11
_atom_site_aniso_U_22
_atom_site_aniso_U_33
_atom_site_aniso_U_12
_atom_site_aniso_U_13
_atom_site_aniso_U_23
C1 0.0527(15) 0.0492(15) 0.0477(15) 0.0030(12) 0.0062(12) -0.0085(12)
C2 0.0594(18) 0.0651(19) 0.070(2) -0.0015(15) 0.0090(15) -0.0076(16)
C3 0.091(3) 0.071(2) 0.090(3) -0.0091(19) 0.028(2) 0.0067(19)
C4 0.114(3) 0.073(2) 0.070(2) 0.004(2) 0.012(2) 0.0163(18)
C5 0.091(3) 0.080(2) 0.061(2) 0.006(2) -0.0114(18) 0.0059(17)
C6 0.0632(19) 0.0619(18) 0.0614(18) -0.0029(15) 0.0002(14) -0.0012(14)
C7 0.0502(16) 0.0575(16) 0.0531(16) 0.0031(13) 0.0032(12) -0.0050(12)
S8 0.0544(5) 0.1701(12) 0.1174(9) 0.0237(6) 0.0259(5) 0.0786(8)
N9 0.0612(17) 0.107(2) 0.0553(16) 0.0291(16) 0.0148(13) 0.0168(16)
C11 0.0436(14) 0.0493(15) 0.0496(14) -0.0053(11) 0.0076(11) -0.0008(12)
C12 0.0502(16) 0.0664(18) 0.0591(17) -0.0064(14) 0.0107(13) -0.0032(14)
C13 0.077(2) 0.089(2) 0.0558(18) -0.0194(19) 0.0169(16) 0.0065(17)
F10A 0.0614(13) 0.0997(16) 0.1061(18) -0.0198(12) -0.0092(12) 0.0119(13)
F10B 0.077(10) 0.102(12) 0.066(9) -0.005(9) -0.009(8) 0.001(8)
C14 0.085(2) 0.079(2) 0.065(2) -0.0178(19) 0.0026(18) 0.0221(17)
C15 0.072(2) 0.066(2) 0.080(2) 0.0067(16) 0.0043(18) 0.0185(17)
C16 0.0535(16) 0.0632(17) 0.0610(17) 0.0021(14) 0.0090(13) 0.0059(14)
C17 0.0414(14) 0.0510(15) 0.0537(15) 0.0023(11) 0.0077(11) -0.0018(12)
S18 0.0428(4) 0.1008(7) 0.0652(5) 0.0108(4) 0.0157(3) 0.0266(4)
N19 0.0429(14) 0.098(2) 0.0776(19) 0.0149(14) 0.0180(13) 0.0315(16)
F20 0.0701(12) 0.1178(16) 0.0768(13) 0.0213(11) 0.0330(10) 0.0052(11)

loop_
_atom_type_symbol
_atom_type_description
_atom_type_scat_dispersion_real
_atom_type_scat_dispersion_imag
_atom_type_scat_source
C C 0.0033 0.0016 'International Tables Vol C Tables 4.2.6.8 and 6.1.1.4'
H H 0.0000 0.0000 'International Tables Vol C Tables 4.2.6.8 and 6.1.1.4'
N N 0.0061 0.0033 'International Tables Vol C Tables 4.2.6.8 and 6.1.1.4'
F F 0.0171 0.0103 'International Tables Vol C Tables 4.2.6.8 and 6.1.1.4'
S S 0.1246 0.1234 'International Tables Vol C Tables 4.2.6.8 and 6.1.1.4'

loop_
_geom_angle_atom_site_label_1
_geom_angle_atom_site_label_2
_geom_angle_atom_site_label_3
_geom_angle
C2 C1 C6 115.8(3)
C2 C1 C7 123.2(3)
C6 C1 C7 121.0(3)
F10A C2 C3 116.7(3)
F10A C2 C1 120.2(3)
C3 C2 C1 122.9(3)
C4 C3 C2 118.9(3)
C5 C4 C3 120.4(3)
C4 C5 C6 119.9(3)
F10B C6 C5 119.7(7)
F10B C6 C1 117.7(7)
C5 C6 C1 122.0(3)
N9 C7 C1 116.8(3)
N9 C7 S8 121.8(2)
C1 C7 S8 121.4(2)
C12 C11 C16 116.0(2)
C12 C11 C17 124.1(2)
C16 C11 C17 120.0(2)
F20 C12 C13 117.1(3)
F20 C12 C11 119.4(3)
C13 C12 C11 123.5(3)
C14 C13 C12 118.5(3)
C13 C14 C15 120.5(3)
C16 C15 C14 119.9(3)
C15 C16 C11 121.5(3)
N19 C17 C11 118.5(2)
N19 C17 S18 120.5(2)
C11 C17 S18 120.98(19)

loop_
_geom_bond_atom_site_label_1
_geom_bond_atom_site_label_2
_geom_bond_distance
C1 C2 1.388(4)
C1 C6 1.391(4)
C1 C7 1.491(4)
C2 F10A 1.339(4)
C2 C3 1.377(5)
C3 C4 1.369(5)
C4 C5 1.365(5)
C5 C6 1.377(4)
C6 F10B 1.354(17)
C7 N9 1.315(4)
C7 S8 1.654(3)
C11 C12 1.388(4)
C11 C16 1.396(4)
C11 C17 1.487(4)
C12 F20 1.361(3)
C12 C13 1.378(4)
C13 C14 1.366(5)
C14 C15 1.381(5)
C15 C16 1.379(4)
C17 N19 1.318(3)
C17 S18 1.670(3)

loop_
_geom_hbond_atom_site_label_D
_geom_hbond_atom_site_label_H
_geom_hbond_atom_site_label_A
_geom_hbond_site_symmetry_A
_geom_hbond_distance_DH
_geom_hbond_distance_HA
_geom_hbond_distance_DA
_geom_hbond_angle_DHA
N9 H9B F10A . 0.85(4) 2.34(4) 2.776(4) 112.(3)
N9 H9B F10B 1_655 0.85(4) 2.61(5) 3.452(18) 172.(4)
N9 H9B S8 1_655 0.85(4) 2.86(4) 3.449(3) 128.(3)
N9 H9A S18 1_546 0.87(3) 2.56(4) 3.397(3) 163.(3)
N19 H19A S8 1_564 0.871(18) 2.57(2) 3.433(3) 169.(3)
N19 H19B F20 . 0.850(18) 2.13(3) 2.676(3) 122.(3)
N19 H19B S18 1_455 0.850(18) 2.78(3) 3.397(3) 131.(3)
